data_4347660
loop_
_publ_author_name
'Pick, Fraser S.'
'Thompson, John R.'
'Savard, Didier S.'
'Leznoff, Daniel B.'
'Fryzuk, Michael D.'

_publ_section_title
;
 Synthesis of Iron and Cobalt Complexes of a Ferrocene-Linked
 Diphosphinoamide Ligand and Characterization of a Weak Iron-Cobalt
 Interaction.
;
_journal_issue 8
_journal_name_full 'Inorganic chemistry'
_journal_page_first 4059
_journal_page_last 4067
_journal_paper_doi 10.1021/acs.inorgchem.6b00443
_journal_volume 55
_journal_year 2016
_chemical_formula_moiety 'C36 H56 Fe2 N6 P2'
_chemical_formula_sum 'C36 H56 Fe2 N6 P2'
_chemical_formula_weight 746.51
_space_group_crystal_system monoclinic
_space_group_IT_number 15
_space_group_name_Hall '-C 2yc'
_space_group_name_H-M_alt 'C 1 2/c 1'
_atom_sites_solution_hydrogens geom
_atom_sites_solution_primary direct
_atom_sites_solution_secondary difmap
_audit_creation_method SHELXL-97
_cell_angle_alpha 90.00
_cell_angle_beta 112.2320(10)
_cell_angle_gamma 90.00
_cell_formula_units_Z 4
_cell_length_a 21.5781(11)
_cell_length_b 10.6543(5)
_cell_length_c 17.4825(8)
_cell_measurement_reflns_used 8495
_cell_measurement_temperature 80(2)
_cell_measurement_theta_max 29.36
_cell_measurement_theta_min 2.30
_cell_volume 3720.4(3)
_computing_structure_refinement 'SHELXL-97 (Sheldrick, 2008)'
_diffrn_ambient_temperature 80(2)
_diffrn_measured_fraction_theta_full 0.995
_diffrn_measured_fraction_theta_max 0.995
_diffrn_measurement_device_type 'Bruker APEX Duo'
_diffrn_measurement_method 'area detector'
_diffrn_radiation_monochromator graphite
_diffrn_radiation_type MoK\a
_diffrn_radiation_wavelength 0.71073
_diffrn_reflns_av_R_equivalents 0.0428
_diffrn_reflns_av_unetI/netI 0.0435
_diffrn_reflns_limit_h_max 29
_diffrn_reflns_limit_h_min -29
_diffrn_reflns_limit_k_max 14
_diffrn_reflns_limit_k_min -14
_diffrn_reflns_limit_l_max 24
_diffrn_reflns_limit_l_min -24
_diffrn_reflns_number 19671
_diffrn_reflns_theta_full 29.45
_diffrn_reflns_theta_max 29.45
_diffrn_reflns_theta_min 2.04
_diffrn_source 'fine-focus sealed tube'
_exptl_absorpt_coefficient_mu 0.900
_exptl_absorpt_correction_T_max 0.7459
_exptl_absorpt_correction_T_min 0.6633
_exptl_absorpt_correction_type multi-scan
_exptl_absorpt_process_details
'SADABS. Bruker Nonius area detector scaling and absorption correction - V2.10, Bruker AXS Inc., Madison, Wisconsin, USA (2003).'
_exptl_crystal_colour orange
_exptl_crystal_density_diffrn 1.333
_exptl_crystal_density_meas ?
_exptl_crystal_density_method 'not measured'
_exptl_crystal_description prism
_exptl_crystal_F_000 1584
_exptl_crystal_size_max 0.140
_exptl_crystal_size_mid 0.100
_exptl_crystal_size_min 0.050
_refine_diff_density_max 0.710
_refine_diff_density_min -0.313
_refine_diff_density_rms 0.080
_refine_ls_extinction_method none
_refine_ls_goodness_of_fit_ref 1.023
_refine_ls_hydrogen_treatment mixed
_refine_ls_matrix_type full
_refine_ls_number_parameters 215
_refine_ls_number_reflns 5155
_refine_ls_number_restraints 0
_refine_ls_restrained_S_all 1.023
_refine_ls_R_factor_all 0.0568
_refine_ls_R_factor_gt 0.0348
_refine_ls_shift/su_max 0.000
_refine_ls_shift/su_mean 0.000
_refine_ls_structure_factor_coef Fsqd
_refine_ls_weighting_details 'calc w=1/[\s^2^(Fo^2^)+(0.0428P)^2^+2.0054P] where P=(Fo^2^+2Fc^2^)/3'
_refine_ls_weighting_scheme calc
_refine_ls_wR_factor_gt 0.0785
_refine_ls_wR_factor_ref 0.0872
_reflns_number_gt 3928
_reflns_number_total 5155
_reflns_threshold_expression >2\s(I)
_cod_data_source_file ic6b00443_si_003.cif
_cod_data_source_block mf953
_cod_depositor_comments
;
The following automatic conversions were performed:

data item '_exptl_crystal_density_meas' value 'not measured' was
changed to '?' -- the value is perceived as not measured.

Automatic conversion script
Id: cif_fix_values 6909 2019-04-08 15:41:33Z antanas 
;
_cod_database_code 4347660
_olex2_refinement_description
;
1. Others
 Fixed U12: Fe1(0) Fe2(0)
 Fixed U23: Fe1(0) Fe2(0)
 Fixed Uiso: H17A(0.039) H17B(0.039) H17C(0.039) H13(0.019) H15(0.019)
 H2(0.018) H8A(0.033) H8B(0.033) H8C(0.033) H6(0.019) H18A(0.038) H18B(0.038)
 H18C(0.038) H7A(0.033) H7B(0.033) H7C(0.033) H11A(0.037) H11B(0.037)
 H11C(0.037) H9(0.02) H12(0.019) H5(0.018) H10A(0.033) H10B(0.033) H10C(0.033)
 H16(0.018) H3(0.021) H4(0.021)
 Fixed X: Fe1(0.5) Fe2(0.5) H17A(0.6881) H17B(0.6399) H17C(0.7026) H13(0.6328)
 H15(0.5604) H2(0.3654) H8A(0.2305) H8B(0.2618) H8C(0.2538) H6(0.3311)
 H18A(0.6327) H18B(0.6369) H18C(0.568) H7A(0.4273) H7B(0.3702) H7C(0.3889)
 H11A(0.2263) H11B(0.2085) H11C(0.2669) H9(0.271) H12(0.5812) H5(0.5303)
 H10A(0.3523) H10B(0.3442) H10C(0.2852) H16(0.5129) H3(0.4174) H4(0.5195)
 Fixed Y: H17A(0.6934) H17B(0.697) H17C(0.6086) H13(0.5193) H15(0.3421) H2(-
 0.1845) H8A(0.0317) H8B(0.1433) H8C(0.0113) H6(-0.0706) H18A(0.6205)
 H18B(0.4736) H18C(0.54) H7A(-0.0033) H7B(-0.0232) H7C(0.1127) H11A(0.1973)
 H11B(0.1745) H11C(0.266) H9(0.002) H12(0.3719) H5(-0.1017) H10A(-0.003)
 H10B(0.142) H10C(0.051) H16(0.1986) H3(-0.3871) H4(-0.3364)
 Fixed Z: Fe1(0.25) Fe2(0.25) H17A(0.558) H17B(0.4648) H17C(0.4934)
 H13(0.3771) H15(0.5298) H2(0.1963) H8A(0.2851) H8B(0.3459) H8C(0.3807)
 H6(0.3246) H18A(0.6298) H18B(0.6329) H18C(0.5864) H7A(0.4335) H7B(0.4673)
 H7C(0.4491) H11A(0.1921) H11B(0.0976) H11C(0.1468) H9(0.1742) H12(0.2797)
 H5(0.4004) H10A(0.1146) H10B(0.0984) H10C(0.0503) H16(0.4277) H3(0.2635)
 H4(0.3891)
;

loop_
_space_group_symop_id
_space_group_symop_operation_xyz
1 'x, y, z'
2 '-x, y, -z+1/2'
3 'x+1/2, y+1/2, z'
4 '-x+1/2, y+1/2, -z+1/2'
5 '-x, -y, -z'
6 'x, -y, z-1/2'
7 '-x+1/2, -y+1/2, -z'
8 'x+1/2, -y+1/2, z-1/2'

loop_
_atom_site_label
_atom_site_type_symbol
_atom_site_fract_x
_atom_site_fract_y
_atom_site_fract_z
_atom_site_U_iso_or_equiv
_atom_site_adp_type
_atom_site_occupancy
_atom_site_symmetry_multiplicity
_atom_site_calc_flag
_atom_site_refinement_flags
Fe1 Fe 0.5000 0.13163(3) 0.2500 0.01137(9) Uani 1 2 d S
Fe2 Fe 0.5000 -0.20681(3) 0.2500 0.01171(9) Uani 1 2 d S
P1 P 0.36239(2) 0.11402(4) 0.27382(3) 0.01306(10) Uani 1 1 d .
N1 N 0.43317(7) 0.04034(13) 0.27970(9) 0.0120(3) Uani 1 1 d .
N2 N 0.54079(7) 0.27056(13) 0.34251(9) 0.0139(3) Uani 1 1 d .
N3 N 0.62833(9) 0.54437(15) 0.52367(10) 0.0215(4) Uani 1 1 d .
C17 C 0.66809(11) 0.64433(18) 0.50870(13) 0.0257(5) Uani 1 1 d .
H17A H 0.6881 0.6934 0.5580 0.039 Uiso 1 1 calc R
H17B H 0.6399 0.6970 0.4648 0.039 Uiso 1 1 calc R
H17C H 0.7026 0.6086 0.4934 0.039 Uiso 1 1 calc R
C13 C 0.60773(9) 0.45644(16) 0.38869(11) 0.0162(4) Uani 1 1 d .
H13 H 0.6328 0.5193 0.3771 0.019 Uiso 1 1 calc R
C1 C 0.44253(9) -0.09000(16) 0.29257(10) 0.0121(3) Uani 1 1 d .
C15 C 0.56509(9) 0.35117(16) 0.47936(11) 0.0160(4) Uani 1 1 d .
H15 H 0.5604 0.3421 0.5298 0.019 Uiso 1 1 calc R
C2 C 0.40353(9) -0.19220(16) 0.24422(11) 0.0148(3) Uani 1 1 d .
H2 H 0.3654 -0.1845 0.1963 0.018 Uiso 1 1 calc R
C14 C 0.60139(9) 0.45345(16) 0.46617(11) 0.0156(4) Uani 1 1 d .
C8 C 0.26327(9) 0.05436(19) 0.33813(12) 0.0218(4) Uani 1 1 d .
H8A H 0.2305 0.0317 0.2851 0.033 Uiso 1 1 calc R
H8B H 0.2618 0.1433 0.3459 0.033 Uiso 1 1 calc R
H8C H 0.2538 0.0113 0.3807 0.033 Uiso 1 1 calc R
C6 C 0.33297(9) 0.01713(17) 0.34227(11) 0.0160(4) Uani 1 1 d .
H6 H 0.3311 -0.0706 0.3246 0.019 Uiso 1 1 calc R
C18 C 0.61540(10) 0.5447(2) 0.59970(12) 0.0252(4) Uani 1 1 d .
H18A H 0.6327 0.6205 0.6298 0.038 Uiso 1 1 calc R
H18B H 0.6369 0.4736 0.6329 0.038 Uiso 1 1 calc R
H18C H 0.5680 0.5400 0.5864 0.038 Uiso 1 1 calc R
C7 C 0.38472(10) 0.0267(2) 0.43144(11) 0.0222(4) Uani 1 1 d .
H7A H 0.4273 -0.0033 0.4335 0.033 Uiso 1 1 calc R
H7B H 0.3702 -0.0232 0.4673 0.033 Uiso 1 1 calc R
H7C H 0.3889 0.1127 0.4491 0.033 Uiso 1 1 calc R
C11 C 0.24425(10) 0.18968(19) 0.14978(13) 0.0249(4) Uani 1 1 d .
H11A H 0.2263 0.1973 0.1921 0.037 Uiso 1 1 calc R
H11B H 0.2085 0.1745 0.0976 0.037 Uiso 1 1 calc R
H11C H 0.2669 0.2660 0.1468 0.037 Uiso 1 1 calc R
C9 C 0.29406(9) 0.07954(17) 0.17039(11) 0.0167(4) Uani 1 1 d .
H9 H 0.2710 0.0020 0.1742 0.020 Uiso 1 1 calc R
C12 C 0.57689(9) 0.36644(16) 0.33052(11) 0.0159(4) Uani 1 1 d .
H12 H 0.5812 0.3719 0.2797 0.019 Uiso 1 1 calc R
C5 C 0.49665(9) -0.14551(17) 0.35942(11) 0.0147(3) Uani 1 1 d .
H5 H 0.5303 -0.1017 0.4004 0.018 Uiso 1 1 calc R
C10 C 0.32145(10) 0.06614(19) 0.10208(11) 0.0223(4) Uani 1 1 d .
H10A H 0.3523 -0.0030 0.1146 0.033 Uiso 1 1 calc R
H10B H 0.3442 0.1420 0.0984 0.033 Uiso 1 1 calc R
H10C H 0.2852 0.0510 0.0503 0.033 Uiso 1 1 calc R
C16 C 0.53657(9) 0.26495(17) 0.41732(11) 0.0149(3) Uani 1 1 d .
H16 H 0.5129 0.1986 0.4277 0.018 Uiso 1 1 calc R
C3 C 0.43310(10) -0.30704(17) 0.28212(12) 0.0177(4) Uani 1 1 d .
H3 H 0.4174 -0.3871 0.2635 0.021 Uiso 1 1 calc R
C4 C 0.49072(10) -0.27856(17) 0.35314(11) 0.0177(4) Uani 1 1 d .
H4 H 0.5195 -0.3364 0.3891 0.021 Uiso 1 1 calc R

loop_
_atom_site_aniso_label
_atom_site_aniso_U_11
_atom_site_aniso_U_22
_atom_site_aniso_U_33
_atom_site_aniso_U_23
_atom_site_aniso_U_13
_atom_site_aniso_U_12
Fe1 0.01070(17) 0.01059(16) 0.01115(17) 0.000 0.00223(13) 0.000
Fe2 0.01403(18) 0.01037(16) 0.01121(17) 0.000 0.00530(13) 0.000
P1 0.0108(2) 0.0127(2) 0.0135(2) -0.00135(16) 0.00212(16) 0.00034(16)
N1 0.0103(7) 0.0117(6) 0.0128(7) -0.0010(6) 0.0030(5) 0.0008(6)
N2 0.0143(7) 0.0119(7) 0.0130(7) -0.0006(6) 0.0024(6) 0.0001(6)
N3 0.0262(9) 0.0168(7) 0.0164(8) -0.0066(6) 0.0022(7) -0.0031(7)
C17 0.0246(11) 0.0181(9) 0.0269(11) -0.0069(8) 0.0012(8) -0.0049(8)
C13 0.0162(9) 0.0124(8) 0.0166(8) 0.0001(7) 0.0023(7) -0.0010(7)
C1 0.0124(8) 0.0135(7) 0.0109(8) -0.0006(6) 0.0049(6) -0.0001(6)
C15 0.0161(9) 0.0185(8) 0.0116(8) -0.0008(7) 0.0031(7) 0.0016(7)
C2 0.0140(9) 0.0157(8) 0.0156(8) -0.0019(7) 0.0066(7) -0.0016(7)
C14 0.0145(8) 0.0136(8) 0.0137(8) -0.0016(7) -0.0003(7) 0.0029(7)
C8 0.0165(9) 0.0289(10) 0.0213(9) -0.0051(8) 0.0085(8) -0.0012(8)
C6 0.0148(9) 0.0194(9) 0.0146(8) -0.0033(7) 0.0063(7) -0.0006(7)
C18 0.0236(10) 0.0280(10) 0.0190(9) -0.0101(8) 0.0023(8) 0.0029(8)
C7 0.0210(10) 0.0309(11) 0.0150(9) -0.0012(8) 0.0072(8) 0.0045(8)
C11 0.0164(10) 0.0239(10) 0.0266(11) 0.0046(8) -0.0007(8) 0.0004(8)
C9 0.0122(8) 0.0182(8) 0.0162(9) 0.0008(7) 0.0012(7) -0.0016(7)
C12 0.0183(9) 0.0148(8) 0.0133(8) 0.0008(7) 0.0046(7) 0.0002(7)
C5 0.0159(9) 0.0172(8) 0.0105(8) -0.0001(7) 0.0043(7) 0.0020(7)
C10 0.0204(10) 0.0296(10) 0.0124(8) -0.0007(8) 0.0013(7) -0.0053(8)
C16 0.0127(8) 0.0149(8) 0.0156(8) 0.0015(7) 0.0036(7) 0.0008(7)
C3 0.0243(10) 0.0114(8) 0.0231(9) -0.0010(7) 0.0155(8) -0.0022(7)
C4 0.0230(10) 0.0162(8) 0.0177(9) 0.0061(7) 0.0121(7) 0.0055(7)

loop_
_atom_type_symbol
_atom_type_description
_atom_type_scat_dispersion_real
_atom_type_scat_dispersion_imag
_atom_type_scat_source
C C 0.0033 0.0016 'International Tables Vol C Tables 4.2.6.8 and 6.1.1.4'
H H 0.0000 0.0000 'International Tables Vol C Tables 4.2.6.8 and 6.1.1.4'
N N 0.0061 0.0033 'International Tables Vol C Tables 4.2.6.8 and 6.1.1.4'
P P 0.1023 0.0942 'International Tables Vol C Tables 4.2.6.8 and 6.1.1.4'
Fe Fe 0.3463 0.8444 'International Tables Vol C Tables 4.2.6.8 and 6.1.1.4'

loop_
_geom_angle_atom_site_label_1
_geom_angle_atom_site_label_2
_geom_angle_atom_site_label_3
_geom_angle
_geom_angle_site_symmetry_1
_geom_angle_site_symmetry_3
N1 Fe1 N1 120.66(8) 2_655 .
N1 Fe1 N2 114.35(6) . 2_655
N1 Fe1 N2 106.14(6) 2_655 2_655
N1 Fe1 N2 114.35(6) 2_655 .
N1 Fe1 N2 106.14(6) . .
N2 Fe1 N2 91.55(8) . 2_655
C1 Fe2 C1 106.62(10) 2_655 .
C2 Fe2 C1 40.72(7) 2_655 2_655
C2 Fe2 C1 40.72(7) . .
C2 Fe2 C1 131.85(7) . 2_655
C2 Fe2 C1 131.85(7) 2_655 .
C2 Fe2 C2 171.29(10) 2_655 .
C5 Fe2 C1 40.51(7) 2_655 2_655
C5 Fe2 C1 112.29(7) . 2_655
C5 Fe2 C1 40.51(7) . .
C5 Fe2 C1 112.29(7) 2_655 .
C5 Fe2 C2 108.87(7) . 2_655
C5 Fe2 C2 68.17(7) 2_655 2_655
C5 Fe2 C2 108.87(7) 2_655 .
C5 Fe2 C2 68.17(7) . .
C5 Fe2 C5 142.81(10) . 2_655
C3 Fe2 C1 172.33(7) 2_655 .
C3 Fe2 C1 68.60(7) 2_655 2_655
C3 Fe2 C1 68.60(7) . .
C3 Fe2 C1 172.33(7) . 2_655
C3 Fe2 C2 146.89(7) 2_655 .
C3 Fe2 C2 40.71(7) . .
C3 Fe2 C2 146.89(7) . 2_655
C3 Fe2 C2 40.71(7) 2_655 2_655
C3 Fe2 C5 68.33(7) . .
C3 Fe2 C5 134.70(7) . 2_655
C3 Fe2 C5 68.33(7) 2_655 2_655
C3 Fe2 C5 134.70(7) 2_655 .
C3 Fe2 C3 116.80(10) . 2_655
C4 Fe2 C1 68.70(7) 2_655 2_655
C4 Fe2 C1 144.27(7) . 2_655
C4 Fe2 C1 144.27(7) 2_655 .
C4 Fe2 C1 68.70(7) . .
C4 Fe2 C2 68.55(7) . .
C4 Fe2 C2 115.01(7) 2_655 .
C4 Fe2 C2 115.01(7) . 2_655
C4 Fe2 C2 68.55(7) 2_655 2_655
C4 Fe2 C5 175.13(8) . 2_655
C4 Fe2 C5 40.79(7) . .
C4 Fe2 C5 175.13(8) 2_655 .
C4 Fe2 C5 40.79(7) 2_655 2_655
C4 Fe2 C3 40.74(8) . .
C4 Fe2 C3 111.37(7) . 2_655
C4 Fe2 C3 40.74(8) 2_655 2_655
C4 Fe2 C3 111.37(7) 2_655 .
C4 Fe2 C4 135.92(10) 2_655 .
N1 P1 C6 102.93(8) . .
N1 P1 C9 109.23(8) . .
C6 P1 C9 100.07(8) . .
P1 N1 Fe1 119.47(8) . .
C1 N1 Fe1 117.06(11) . .
C1 N1 P1 122.72(12) . .
C12 N2 Fe1 120.48(12) . .
C16 N2 Fe1 123.26(12) . .
C16 N2 C12 116.11(15) . .
C17 N3 C18 119.52(16) . .
C14 N3 C17 120.42(17) . .
C14 N3 C18 120.03(17) . .
C12 C13 C14 119.94(17) . .
N1 C1 Fe2 126.90(13) . .
N1 C1 C2 129.45(16) . .
N1 C1 C5 124.15(15) . .
C2 C1 Fe2 68.46(10) . .
C5 C1 Fe2 68.44(10) . .
C5 C1 C2 106.40(15) . .
C16 C15 C14 119.80(17) . .
C1 C2 Fe2 70.82(10) . .
C3 C2 Fe2 69.13(11) . .
C3 C2 C1 108.53(16) . .
N3 C14 C13 121.61(17) . .
N3 C14 C15 122.58(17) . .
C15 C14 C13 115.81(16) . .
C8 C6 P1 113.17(13) . .
C8 C6 C7 110.72(15) . .
C7 C6 P1 108.70(13) . .
C11 C9 P1 107.41(13) . .
C10 C9 P1 111.98(13) . .
C10 C9 C11 109.32(16) . .
N2 C12 C13 124.10(17) . .
C1 C5 Fe2 71.05(10) . .
C4 C5 Fe2 69.18(10) . .
C4 C5 C1 109.08(16) . .
N2 C16 C15 124.17(17) . .
C2 C3 Fe2 70.16(10) . .
C4 C3 Fe2 69.60(11) . .
C4 C3 C2 108.30(16) . .
C5 C4 Fe2 70.03(10) . .
C3 C4 Fe2 69.66(10) . .
C3 C4 C5 107.70(16) . .

loop_
_geom_bond_atom_site_label_1
_geom_bond_atom_site_label_2
_geom_bond_distance
_geom_bond_site_symmetry_2
Fe1 N1 1.9651(15) 2_655
Fe1 N1 1.9651(15) .
Fe1 N2 2.1223(14) .
Fe1 N2 2.1223(14) 2_655
Fe2 C1 2.0830(18) .
Fe2 C1 2.0830(18) 2_655
Fe2 C2 2.0514(18) .
Fe2 C2 2.0514(18) 2_655
Fe2 C5 2.0483(18) 2_655
Fe2 C5 2.0483(18) .
Fe2 C3 2.0378(18) .
Fe2 C3 2.0378(18) 2_655
Fe2 C4 2.0370(18) .
Fe2 C4 2.0370(18) 2_655
P1 N1 1.6854(15) .
P1 C6 1.8643(19) .
P1 C9 1.8871(18) .
N1 C1 1.409(2) .
N2 C12 1.348(2) .
N2 C16 1.346(2) .
N3 C17 1.452(3) .
N3 C14 1.358(2) .
N3 C18 1.458(3) .
C13 C14 1.412(3) .
C13 C12 1.373(2) .
C1 C2 1.439(2) .
C1 C5 1.431(2) .
C15 C14 1.411(3) .
C15 C16 1.376(2) .
C2 C3 1.422(3) .
C8 C6 1.531(3) .
C6 C7 1.540(2) .
C11 C9 1.539(3) .
C9 C10 1.527(3) .
C5 C4 1.424(2) .
C3 C4 1.418(3) .
